data_4071224
loop_
_publ_author_name
'Sassmannshausen, J\"org'
'Baumgartner, Judith'

_publ_section_title
;
 Synthesis, Reactivity, and Computational Studies of
 [\h5-C5H5-(\h5-C5H4CMe2C6H4Me)TiMe]+: Aromatic C&#x2212;H Bond Activation
 at &#x2212;50 \%C&#x00A7;
;
_journal_issue 9
_journal_name_full Organometallics
_journal_page_first 1996
_journal_paper_doi 10.1021/om8000394
_journal_volume 27
_journal_year 2008
_chemical_formula_sum 'C22 H28 Ti'
_chemical_formula_weight 340.34
_chemical_name_systematic
;
 ?
;
_space_group_IT_number 14
_symmetry_cell_setting monoclinic
_symmetry_space_group_name_Hall '-P 2yn'
_symmetry_space_group_name_H-M 'P 1 21/n 1'
_atom_sites_solution_hydrogens geom
_atom_sites_solution_primary direct
_atom_sites_solution_secondary difmap
_audit_creation_method SHELXL-97
_cell_angle_alpha 90.00
_cell_angle_beta 94.90(3)
_cell_angle_gamma 90.00
_cell_formula_units_Z 4
_cell_length_a 6.9748(14)
_cell_length_b 12.204(2)
_cell_length_c 21.448(4)
_cell_measurement_temperature 100(2)
_cell_volume 1819.0(6)
_computing_cell_refinement 'Bruker XSCANS'
_computing_data_collection 'Bruker XSCANS'
_computing_data_reduction 'Bruker SHELXTL'
_computing_molecular_graphics 'Bruker SHELXTL'
_computing_publication_material 'Bruker SHELXTL'
_computing_structure_refinement 'SHELXL-97 (Sheldrick, 1997)'
_computing_structure_solution 'SHELXS-97 (Sheldrick, 1990)'
_diffrn_ambient_temperature 100(2)
_diffrn_measured_fraction_theta_full 0.998
_diffrn_measured_fraction_theta_max 0.998
_diffrn_measurement_device_type 'Bruker P4'
_diffrn_measurement_method '\w scans'
_diffrn_radiation_monochromator graphite
_diffrn_radiation_source 'fine-focus sealed tube'
_diffrn_radiation_type MoK\a
_diffrn_radiation_wavelength 0.71073
_diffrn_reflns_av_R_equivalents 0.0344
_diffrn_reflns_av_sigmaI/netI 0.0312
_diffrn_reflns_limit_h_max 8
_diffrn_reflns_limit_h_min -8
_diffrn_reflns_limit_k_max 14
_diffrn_reflns_limit_k_min -14
_diffrn_reflns_limit_l_max 25
_diffrn_reflns_limit_l_min -25
_diffrn_reflns_number 12620
_diffrn_reflns_theta_full 24.99
_diffrn_reflns_theta_max 24.99
_diffrn_reflns_theta_min 1.91
_exptl_absorpt_coefficient_mu 0.469
_exptl_absorpt_correction_T_max 0.9039
_exptl_absorpt_correction_T_min 0.8421
_exptl_absorpt_correction_type SADABS
_exptl_absorpt_process_details XPREP
_exptl_crystal_colour orange
_exptl_crystal_density_diffrn 1.243
_exptl_crystal_density_method 'not measured'
_exptl_crystal_description blocks
_exptl_crystal_F_000 728
_exptl_crystal_size_max 0.38
_exptl_crystal_size_mid 0.28
_exptl_crystal_size_min 0.22
_refine_diff_density_max 0.699
_refine_diff_density_min -0.631
_refine_diff_density_rms 0.075
_refine_ls_extinction_method none
_refine_ls_goodness_of_fit_ref 1.040
_refine_ls_hydrogen_treatment mixed
_refine_ls_matrix_type full
_refine_ls_number_parameters 213
_refine_ls_number_reflns 3196
_refine_ls_number_restraints 0
_refine_ls_restrained_S_all 1.040
_refine_ls_R_factor_all 0.0901
_refine_ls_R_factor_gt 0.0793
_refine_ls_shift/su_max 0.013
_refine_ls_shift/su_mean 0.001
_refine_ls_structure_factor_coef Fsqd
_refine_ls_weighting_details 'calc w=1/[\s^2^(Fo^2^)+(0.0321P)^2^+7.5093P] where P=(Fo^2^+2Fc^2^)/3'
_refine_ls_weighting_scheme calc
_refine_ls_wR_factor_gt 0.1607
_refine_ls_wR_factor_ref 0.1675
_reflns_number_gt 2781
_reflns_number_total 3196
_reflns_threshold_expression >2sigma(I)
_cod_data_source_file om8000394-file005.cif
_cod_data_source_block 396j
_cod_depositor_comments
;
The following automatic conversions were performed:

'_symmetry_cell_setting' value 'Monoclinic' changed to 'monoclinic'
according to /home/saulius/struct/CIF-dictionaries/cif_core.dic
dictionary named 'cif_core.dic' version 2.4.1 from 2010-06-29.

Automatic conversion script
Id: cif_fix_values 1715 2011-07-08 13:25:40Z adriana 
;
_cod_original_cell_volume 1818.9(6)
_cod_original_sg_symbol_H-M P2(1)/n
_cod_database_code 4071224

loop_
_symmetry_equiv_pos_as_xyz
'x, y, z'
'-x+1/2, y+1/2, -z+1/2'
'-x, -y, -z'
'x-1/2, -y-1/2, z-1/2'

loop_
_atom_site_label
_atom_site_type_symbol
_atom_site_fract_x
_atom_site_fract_y
_atom_site_fract_z
_atom_site_U_iso_or_equiv
_atom_site_adp_type
_atom_site_occupancy
_atom_site_symmetry_multiplicity
_atom_site_calc_flag
_atom_site_refinement_flags
Ti1 Ti 0.29847(10) 0.74345(6) 0.06926(4) 0.0351(3) Uani 1 1 d .
C1 C 0.0331(6) 0.8637(4) 0.0569(2) 0.0418(11) Uani 1 1 d .
H13 H -0.0806 0.8410 0.0328 0.050 Uiso 1 1 calc R
C2 C 0.1867(7) 0.9198(4) 0.0340(3) 0.0473(12) Uani 1 1 d .
H14 H 0.1962 0.9421 -0.0080 0.057 Uiso 1 1 calc R
C3 C 0.3239(8) 0.9374(4) 0.0845(3) 0.0587(15) Uani 1 1 d .
H15 H 0.4442 0.9733 0.0827 0.070 Uiso 1 1 calc R
C4 C 0.2542(8) 0.8934(4) 0.1375(3) 0.0591(15) Uani 1 1 d .
H16 H 0.3181 0.8948 0.1784 0.071 Uiso 1 1 calc R
C5 C 0.0738(7) 0.8464(3) 0.1209(2) 0.0411(11) Uani 1 1 d .
H12 H -0.0056 0.8097 0.1481 0.049 Uiso 1 1 calc R
C6 C 0.2059(7) 0.5618(4) 0.1083(3) 0.0506(13) Uani 1 1 d .
C7 C 0.3396(11) 0.5474(4) 0.0634(5) 0.120(4) Uani 1 1 d .
H21 H 0.4631 0.5150 0.0715 0.144 Uiso 1 1 calc R
C8 C 0.2668(15) 0.5864(4) 0.0067(4) 0.125(4) Uani 1 1 d .
H20 H 0.3305 0.5861 -0.0307 0.150 Uiso 1 1 calc R
C9 C 0.0845(11) 0.6263(4) 0.0131(2) 0.0695(19) Uani 1 1 d .
H19 H 0.0002 0.6583 -0.0189 0.083 Uiso 1 1 calc R
C10 C 0.0464(6) 0.6109(3) 0.07598(19) 0.0350(10) Uani 1 1 d .
H17 H -0.0692 0.6308 0.0935 0.042 Uiso 1 1 calc R
C11 C 0.5537(7) 0.7329(6) 0.1348(4) 0.101(3) Uani 1 1 d .
H23A H 0.6309 0.6694 0.1242 0.151 Uiso 1 1 calc R
H23B H 0.5151 0.7246 0.1774 0.151 Uiso 1 1 calc R
H23C H 0.6302 0.7998 0.1322 0.151 Uiso 1 1 calc R
C12 C 0.4848(8) 0.7749(4) -0.0057(3) 0.0672(17) Uani 1 1 d .
H22A H 0.5590 0.8420 0.0036 0.101 Uiso 1 1 calc R
H22B H 0.4059 0.7837 -0.0454 0.101 Uiso 1 1 calc R
H22C H 0.5732 0.7131 -0.0089 0.101 Uiso 1 1 calc R
C13 C 0.2109(6) 0.5164(4) 0.1745(3) 0.0595(16) Uani 1 1 d .
C14 C 0.1252(8) 0.5999(4) 0.2173(2) 0.0598(15) Uani 1 1 d .
H10A H -0.0051 0.6193 0.2001 0.090 Uiso 1 1 calc R
H10B H 0.2058 0.6658 0.2202 0.090 Uiso 1 1 calc R
H10C H 0.1198 0.5681 0.2591 0.090 Uiso 1 1 calc R
C15 C 0.4195(8) 0.4915(7) 0.2017(5) 0.137(4) Uani 1 1 d .
H11A H 0.4169 0.4586 0.2433 0.206 Uiso 1 1 calc R
H11B H 0.4937 0.5598 0.2050 0.206 Uiso 1 1 calc R
H11C H 0.4796 0.4405 0.1740 0.206 Uiso 1 1 calc R
C16 C 0.0978(6) 0.4089(4) 0.1705(3) 0.0495(13) Uani 1 1 d .
C17 C 0.1686(7) 0.3166(5) 0.1420(2) 0.0592(16) Uani 1 1 d .
H5 H 0.2890 0.3217 0.1245 0.071 Uiso 1 1 calc R
C18 C 0.0723(9) 0.2186(4) 0.1380(2) 0.0640(17) Uani 1 1 d .
H2 H 0.1290 0.1577 0.1191 0.077 Uiso 1 1 calc R
C19 C -0.1066(8) 0.2065(4) 0.1612(2) 0.0546(14) Uani 1 1 d .
C20 C -0.1789(7) 0.2966(4) 0.1894(3) 0.0542(14) Uani 1 1 d .
H6 H -0.2995 0.2907 0.2067 0.065 Uiso 1 1 calc R
C21 C -0.0823(7) 0.3963(4) 0.1938(3) 0.0532(14) Uani 1 1 d .
H1 H -0.1395 0.4570 0.2129 0.064 Uiso 1 1 calc R
C22 C -0.2151(11) 0.0996(4) 0.1572(3) 0.0731(19) Uani 1 1 d .
H4A H -0.3508 0.1136 0.1439 0.110 Uiso 1 1 calc R
H4B H -0.2048 0.0640 0.1983 0.110 Uiso 1 1 calc R
H4C H -0.1602 0.0516 0.1267 0.110 Uiso 1 1 calc R

loop_
_atom_site_aniso_label
_atom_site_aniso_U_11
_atom_site_aniso_U_22
_atom_site_aniso_U_33
_atom_site_aniso_U_23
_atom_site_aniso_U_13
_atom_site_aniso_U_12
Ti1 0.0226(4) 0.0283(4) 0.0558(5) 0.0099(4) 0.0123(3) 0.0048(3)
C1 0.032(2) 0.033(2) 0.060(3) -0.005(2) 0.000(2) 0.0082(19)
C2 0.053(3) 0.027(2) 0.063(3) 0.005(2) 0.010(2) 0.011(2)
C3 0.069(4) 0.038(3) 0.068(4) -0.007(2) -0.003(3) -0.026(3)
C4 0.074(4) 0.048(3) 0.052(3) -0.021(3) -0.012(3) -0.020(3)
C5 0.047(3) 0.028(2) 0.051(3) -0.010(2) 0.014(2) 0.007(2)
C6 0.042(3) 0.031(2) 0.083(4) 0.018(2) 0.032(3) 0.016(2)
C7 0.121(6) 0.033(3) 0.229(10) 0.050(5) 0.144(7) 0.038(3)
C8 0.236(10) 0.020(3) 0.145(7) -0.009(4) 0.164(8) -0.007(4)
C9 0.142(6) 0.030(3) 0.040(3) -0.013(2) 0.026(3) -0.043(3)
C10 0.048(3) 0.023(2) 0.036(2) -0.0043(17) 0.0130(19) -0.0081(18)
C11 0.021(2) 0.132(6) 0.147(6) 0.098(5) -0.007(3) -0.007(3)
C12 0.053(3) 0.055(3) 0.101(4) 0.038(3) 0.048(3) 0.020(3)
C13 0.021(2) 0.058(3) 0.099(4) 0.046(3) 0.003(2) 0.006(2)
C14 0.062(3) 0.063(3) 0.050(3) 0.024(3) -0.019(3) -0.029(3)
C15 0.029(3) 0.135(7) 0.242(10) 0.143(7) -0.026(4) -0.014(4)
C16 0.030(2) 0.044(3) 0.076(3) 0.034(3) 0.016(2) 0.016(2)
C17 0.052(3) 0.066(4) 0.065(3) 0.041(3) 0.036(3) 0.034(3)
C18 0.095(4) 0.050(3) 0.053(3) 0.026(3) 0.039(3) 0.042(3)
C19 0.087(4) 0.035(2) 0.046(3) 0.014(2) 0.032(3) 0.011(3)
C20 0.055(3) 0.036(3) 0.077(4) 0.000(2) 0.037(3) -0.002(2)
C21 0.039(3) 0.034(2) 0.091(4) 0.002(3) 0.030(3) 0.007(2)
C22 0.146(6) 0.031(3) 0.046(3) 0.007(2) 0.027(3) -0.002(3)

loop_
_atom_type_symbol
_atom_type_description
_atom_type_scat_dispersion_real
_atom_type_scat_dispersion_imag
_atom_type_scat_source
C C 0.0033 0.0016 'International Tables Vol C Tables 4.2.6.8 and 6.1.1.4'
H H 0.0000 0.0000 'International Tables Vol C Tables 4.2.6.8 and 6.1.1.4'
Ti Ti 0.2776 0.4457 'International Tables Vol C Tables 4.2.6.8 and 6.1.1.4'

loop_
_geom_angle_atom_site_label_1
_geom_angle_atom_site_label_2
_geom_angle_atom_site_label_3
_geom_angle
C11 Ti1 C12 88.9(2)
C11 Ti1 C9 138.7(3)
C12 Ti1 C9 97.0(2)
C11 Ti1 C8 110.7(4)
C12 Ti1 C8 75.8(2)
C9 Ti1 C8 34.4(3)
C11 Ti1 C5 105.6(3)
C12 Ti1 C5 135.47(18)
C9 Ti1 C5 98.5(2)
C8 Ti1 C5 132.2(3)
C11 Ti1 C1 134.5(3)
C12 Ti1 C1 108.55(18)
C9 Ti1 C1 82.1(2)
C8 Ti1 C1 114.2(3)
C5 Ti1 C1 34.39(16)
C11 Ti1 C4 77.9(3)
C12 Ti1 C4 115.7(2)
C9 Ti1 C4 132.8(2)
C8 Ti1 C4 166.4(2)
C5 Ti1 C4 34.38(17)
C1 Ti1 C4 56.55(18)
C11 Ti1 C2 119.0(2)
C12 Ti1 C2 78.92(18)
C9 Ti1 C2 102.3(2)
C8 Ti1 C2 123.0(3)
C5 Ti1 C2 57.09(17)
C1 Ti1 C2 34.16(16)
C4 Ti1 C2 56.35(19)
C11 Ti1 C3 85.6(2)
C12 Ti1 C3 83.4(2)
C9 Ti1 C3 135.6(2)
C8 Ti1 C3 153.0(2)
C5 Ti1 C3 56.87(18)
C1 Ti1 C3 56.54(18)
C4 Ti1 C3 33.68(18)
C2 Ti1 C3 34.01(17)
C11 Ti1 C10 118.96(19)
C12 Ti1 C10 130.3(2)
C9 Ti1 C10 34.61(15)
C8 Ti1 C10 56.57(19)
C5 Ti1 C10 79.13(15)
C1 Ti1 C10 81.62(16)
C4 Ti1 C10 110.28(17)
C2 Ti1 C10 113.86(16)
C3 Ti1 C10 134.71(18)
C11 Ti1 C7 83.1(3)
C12 Ti1 C7 93.2(2)
C9 Ti1 C7 55.8(3)
C8 Ti1 C7 33.3(3)
C5 Ti1 C7 129.73(17)
C1 Ti1 C7 134.9(2)
C4 Ti1 C7 144.7(3)
C2 Ti1 C7 156.0(3)
C3 Ti1 C7 168.3(3)
C10 Ti1 C7 55.03(19)
C11 Ti1 C6 87.2(2)
C12 Ti1 C6 126.50(18)
C9 Ti1 C6 56.66(19)
C8 Ti1 C6 56.3(2)
C5 Ti1 C6 96.61(15)
C1 Ti1 C6 111.74(15)
C4 Ti1 C6 115.42(19)
C2 Ti1 C6 145.71(16)
C3 Ti1 C6 149.08(19)
C10 Ti1 C6 33.20(15)
C7 Ti1 C6 33.43(17)
C2 C1 C5 108.8(4)
C2 C1 Ti1 74.1(2)
C5 C1 Ti1 72.7(2)
C1 C2 C3 107.4(5)
C1 C2 Ti1 71.7(2)
C3 C2 Ti1 73.1(3)
C4 C3 C2 108.1(5)
C4 C3 Ti1 72.6(3)
C2 C3 Ti1 72.9(3)
C3 C4 C5 108.8(5)
C3 C4 Ti1 73.7(3)
C5 C4 Ti1 72.0(2)
C1 C5 C4 106.9(4)
C1 C5 Ti1 72.9(2)
C4 C5 Ti1 73.7(3)
C10 C6 C7 105.1(6)
C10 C6 C13 125.1(4)
C7 C6 C13 129.0(5)
C10 C6 Ti1 70.5(2)
C7 C6 Ti1 70.9(3)
C13 C6 Ti1 131.0(4)
C8 C7 C6 110.4(6)
C8 C7 Ti1 70.3(3)
C6 C7 Ti1 75.6(3)
C7 C8 C9 108.1(5)
C7 C8 Ti1 76.4(4)
C9 C8 Ti1 72.3(3)
C8 C9 C10 107.4(6)
C8 C9 Ti1 73.3(4)
C10 C9 Ti1 75.6(3)
C6 C10 C9 109.0(5)
C6 C10 Ti1 76.3(3)
C9 C10 Ti1 69.8(3)
C6 C13 C14 109.8(4)
C6 C13 C16 106.8(5)
C14 C13 C16 112.3(4)
C6 C13 C15 111.6(5)
C14 C13 C15 107.9(6)
C16 C13 C15 108.4(4)
C17 C16 C21 115.6(5)
C17 C16 C13 121.2(4)
C21 C16 C13 123.2(5)
C18 C17 C16 122.8(4)
C17 C18 C19 121.4(5)
C20 C19 C18 116.6(5)
C20 C19 C22 121.2(5)
C18 C19 C22 122.2(5)
C19 C20 C21 122.5(5)
C20 C21 C16 121.1(5)

loop_
_geom_bond_atom_site_label_1
_geom_bond_atom_site_label_2
_geom_bond_distance
Ti1 C11 2.175(5)
Ti1 C12 2.186(5)
Ti1 C9 2.327(5)
Ti1 C8 2.340(6)
Ti1 C5 2.357(4)
Ti1 C1 2.360(4)
Ti1 C4 2.379(5)
Ti1 C2 2.390(4)
Ti1 C3 2.394(5)
Ti1 C10 2.402(4)
Ti1 C7 2.415(5)
Ti1 C6 2.475(4)
C1 C2 1.395(7)
C1 C5 1.394(6)
C2 C3 1.399(7)
C3 C4 1.383(7)
C4 C5 1.400(7)
C6 C10 1.395(6)
C6 C7 1.408(7)
C6 C13 1.521(7)
C7 C8 1.364(13)
C8 C9 1.379(11)
C9 C10 1.409(6)
C13 C14 1.527(8)
C13 C16 1.530(7)
C13 C15 1.550(7)
C16 C17 1.392(7)
C16 C21 1.399(6)
C17 C18 1.370(8)
C18 C19 1.390(7)
C19 C20 1.372(7)
C19 C22 1.507(7)
C20 C21 1.390(7)

loop_
_geom_torsion_atom_site_label_1
_geom_torsion_atom_site_label_2
_geom_torsion_atom_site_label_3
_geom_torsion_atom_site_label_4
_geom_torsion
C11 Ti1 C1 C2 76.3(4)
C12 Ti1 C1 C2 -31.2(4)
C9 Ti1 C1 C2 -126.0(3)
C8 Ti1 C1 C2 -113.6(3)
C5 Ti1 C1 C2 116.1(4)
C4 Ti1 C1 C2 77.9(3)
C3 Ti1 C1 C2 37.3(3)
C10 Ti1 C1 C2 -161.0(3)
C7 Ti1 C1 C2 -145.8(4)
C6 Ti1 C1 C2 -175.2(3)
C11 Ti1 C1 C5 -39.8(4)
C12 Ti1 C1 C5 -147.3(3)
C9 Ti1 C1 C5 117.9(3)
C8 Ti1 C1 C5 130.4(3)
C4 Ti1 C1 C5 -38.2(3)
C2 Ti1 C1 C5 -116.1(4)
C3 Ti1 C1 C5 -78.8(3)
C10 Ti1 C1 C5 83.0(3)
C7 Ti1 C1 C5 98.1(4)
C6 Ti1 C1 C5 68.7(3)
C5 C1 C2 C3 0.0(5)
Ti1 C1 C2 C3 -64.9(3)
C5 C1 C2 Ti1 65.0(3)
C11 Ti1 C2 C1 -127.6(3)
C12 Ti1 C2 C1 150.0(4)
C9 Ti1 C2 C1 55.1(3)
C8 Ti1 C2 C1 85.1(4)
C5 Ti1 C2 C1 -37.2(3)
C4 Ti1 C2 C1 -78.6(3)
C3 Ti1 C2 C1 -115.4(5)
C10 Ti1 C2 C1 20.7(3)
C7 Ti1 C2 C1 77.5(5)
C6 Ti1 C2 C1 7.9(5)
C11 Ti1 C2 C3 -12.2(4)
C12 Ti1 C2 C3 -94.6(4)
C9 Ti1 C2 C3 170.5(3)
C8 Ti1 C2 C3 -159.5(4)
C5 Ti1 C2 C3 78.2(3)
C1 Ti1 C2 C3 115.4(5)
C4 Ti1 C2 C3 36.8(3)
C10 Ti1 C2 C3 136.0(3)
C7 Ti1 C2 C3 -167.1(4)
C6 Ti1 C2 C3 123.3(4)
C1 C2 C3 C4 -0.5(6)
Ti1 C2 C3 C4 -64.5(4)
C1 C2 C3 Ti1 64.0(3)
C11 Ti1 C3 C4 -74.7(4)
C12 Ti1 C3 C4 -164.1(4)
C9 Ti1 C3 C4 102.6(4)
C8 Ti1 C3 C4 156.2(6)
C5 Ti1 C3 C4 37.1(3)
C1 Ti1 C3 C4 78.5(4)
C2 Ti1 C3 C4 115.9(5)
C10 Ti1 C3 C4 52.7(4)
C7 Ti1 C3 C4 -90.7(12)
C6 Ti1 C3 C4 2.4(6)
C11 Ti1 C3 C2 169.3(4)
C12 Ti1 C3 C2 80.0(3)
C9 Ti1 C3 C2 -13.4(5)
C8 Ti1 C3 C2 40.3(7)
C5 Ti1 C3 C2 -78.9(3)
C1 Ti1 C3 C2 -37.5(3)
C4 Ti1 C3 C2 -115.9(5)
C10 Ti1 C3 C2 -63.3(4)
C7 Ti1 C3 C2 153.4(11)
C6 Ti1 C3 C2 -113.6(4)
C2 C3 C4 C5 0.8(6)
Ti1 C3 C4 C5 -63.9(4)
C2 C3 C4 Ti1 64.7(4)
C11 Ti1 C4 C3 100.4(4)
C12 Ti1 C4 C3 17.6(4)
C9 Ti1 C4 C3 -111.6(4)
C8 Ti1 C4 C3 -128.9(11)
C5 Ti1 C4 C3 -116.6(5)
C1 Ti1 C4 C3 -78.4(4)
C2 Ti1 C4 C3 -37.2(3)
C10 Ti1 C4 C3 -143.0(3)
C7 Ti1 C4 C3 159.4(4)
C6 Ti1 C4 C3 -178.7(3)
C11 Ti1 C4 C5 -143.0(3)
C12 Ti1 C4 C5 134.2(3)
C9 Ti1 C4 C5 5.0(4)
C8 Ti1 C4 C5 -12.2(13)
C1 Ti1 C4 C5 38.2(3)
C2 Ti1 C4 C5 79.5(3)
C3 Ti1 C4 C5 116.6(5)
C10 Ti1 C4 C5 -26.3(3)
C7 Ti1 C4 C5 -83.9(5)
C6 Ti1 C4 C5 -62.0(4)
C2 C1 C5 C4 0.5(5)
Ti1 C1 C5 C4 66.3(3)
C2 C1 C5 Ti1 -65.9(3)
C3 C4 C5 C1 -0.8(6)
Ti1 C4 C5 C1 -65.8(3)
C3 C4 C5 Ti1 65.0(4)
C11 Ti1 C5 C1 151.7(3)
C12 Ti1 C5 C1 47.0(4)
C9 Ti1 C5 C1 -62.2(3)
C8 Ti1 C5 C1 -69.8(4)
C4 Ti1 C5 C1 114.0(4)
C2 Ti1 C5 C1 36.9(3)
C3 Ti1 C5 C1 77.7(3)
C10 Ti1 C5 C1 -91.0(3)
C7 Ti1 C5 C1 -114.3(4)
C6 Ti1 C5 C1 -119.4(3)
C11 Ti1 C5 C4 37.6(4)
C12 Ti1 C5 C4 -67.1(4)
C9 Ti1 C5 C4 -176.3(3)
C8 Ti1 C5 C4 176.1(4)
C1 Ti1 C5 C4 -114.0(4)
C2 Ti1 C5 C4 -77.1(3)
C3 Ti1 C5 C4 -36.3(3)
C10 Ti1 C5 C4 154.9(3)
C7 Ti1 C5 C4 131.7(4)
C6 Ti1 C5 C4 126.6(3)
C11 Ti1 C6 C10 163.8(3)
C12 Ti1 C6 C10 -109.7(3)
C9 Ti1 C6 C10 -37.5(3)
C8 Ti1 C6 C10 -79.0(4)
C5 Ti1 C6 C10 58.4(3)
C1 Ti1 C6 C10 26.4(3)
C4 Ti1 C6 C10 88.5(3)
C2 Ti1 C6 C10 21.6(5)
C3 Ti1 C6 C10 87.1(5)
C7 Ti1 C6 C10 -114.5(6)
C11 Ti1 C6 C7 -81.8(6)
C12 Ti1 C6 C7 4.8(6)
C9 Ti1 C6 C7 77.0(5)
C8 Ti1 C6 C7 35.5(6)
C5 Ti1 C6 C7 172.9(5)
C1 Ti1 C6 C7 140.9(5)
C4 Ti1 C6 C7 -157.0(5)
C2 Ti1 C6 C7 136.1(5)
C3 Ti1 C6 C7 -158.4(5)
C10 Ti1 C6 C7 114.5(6)
C11 Ti1 C6 C13 43.8(4)
C12 Ti1 C6 C13 130.3(4)
C9 Ti1 C6 C13 -157.4(5)
C8 Ti1 C6 C13 161.0(5)
C5 Ti1 C6 C13 -61.6(4)
C1 Ti1 C6 C13 -93.6(4)
C4 Ti1 C6 C13 -31.4(4)
C2 Ti1 C6 C13 -98.3(5)
C3 Ti1 C6 C13 -32.9(6)
C10 Ti1 C6 C13 -120.0(5)
C7 Ti1 C6 C13 125.5(7)
C10 C6 C7 C8 0.5(7)
C13 C6 C7 C8 170.0(6)
Ti1 C6 C7 C8 -62.2(5)
C10 C6 C7 Ti1 62.7(4)
C13 C6 C7 Ti1 -127.8(6)
C11 Ti1 C7 C8 -146.4(5)
C12 Ti1 C7 C8 -57.9(5)
C9 Ti1 C7 C8 38.5(4)
C5 Ti1 C7 C8 109.1(5)
C1 Ti1 C7 C8 62.4(5)
C4 Ti1 C7 C8 156.0(5)
C2 Ti1 C7 C8 11.7(7)
C3 Ti1 C7 C8 -130.4(12)
C10 Ti1 C7 C8 80.8(5)
C6 Ti1 C7 C8 118.3(7)
C11 Ti1 C7 C6 95.3(5)
C12 Ti1 C7 C6 -176.2(5)
C9 Ti1 C7 C6 -79.8(4)
C8 Ti1 C7 C6 -118.3(7)
C5 Ti1 C7 C6 -9.2(7)
C1 Ti1 C7 C6 -55.8(7)
C4 Ti1 C7 C6 37.7(7)
C2 Ti1 C7 C6 -106.6(6)
C3 Ti1 C7 C6 111.3(10)
C10 Ti1 C7 C6 -37.5(4)
C6 C7 C8 C9 -0.4(8)
Ti1 C7 C8 C9 -65.9(4)
C6 C7 C8 Ti1 65.6(5)
C11 Ti1 C8 C7 36.0(5)
C12 Ti1 C8 C7 119.3(5)
C9 Ti1 C8 C7 -114.4(5)
C5 Ti1 C8 C7 -101.0(5)
C1 Ti1 C8 C7 -136.5(4)
C4 Ti1 C8 C7 -91.7(13)
C2 Ti1 C8 C7 -174.4(4)
C3 Ti1 C8 C7 160.1(4)
C10 Ti1 C8 C7 -75.8(4)
C6 Ti1 C8 C7 -35.7(3)
C11 Ti1 C8 C9 150.4(4)
C12 Ti1 C8 C9 -126.4(4)
C5 Ti1 C8 C9 13.4(5)
C1 Ti1 C8 C9 -22.1(4)
C4 Ti1 C8 C9 22.7(14)
C2 Ti1 C8 C9 -60.0(4)
C3 Ti1 C8 C9 -85.5(6)
C10 Ti1 C8 C9 38.6(3)
C7 Ti1 C8 C9 114.4(5)
C6 Ti1 C8 C9 78.7(3)
C7 C8 C9 C10 0.1(7)
Ti1 C8 C9 C10 -68.5(3)
C7 C8 C9 Ti1 68.6(5)
C11 Ti1 C9 C8 -44.5(5)
C12 Ti1 C9 C8 51.8(4)
C5 Ti1 C9 C8 -170.0(4)
C1 Ti1 C9 C8 159.7(4)
C4 Ti1 C9 C8 -172.9(4)
C2 Ti1 C9 C8 132.0(4)
C3 Ti1 C9 C8 139.6(4)
C10 Ti1 C9 C8 -113.6(5)
C7 Ti1 C9 C8 -37.2(4)
C6 Ti1 C9 C8 -77.7(4)
C11 Ti1 C9 C10 69.1(5)
C12 Ti1 C9 C10 165.4(3)
C8 Ti1 C9 C10 113.6(5)
C5 Ti1 C9 C10 -56.4(4)
C1 Ti1 C9 C10 -86.7(3)
C4 Ti1 C9 C10 -59.3(4)
C2 Ti1 C9 C10 -114.5(3)
C3 Ti1 C9 C10 -106.8(4)
C7 Ti1 C9 C10 76.4(3)
C6 Ti1 C9 C10 35.9(3)
C7 C6 C10 C9 -0.4(6)
C13 C6 C10 C9 -170.4(5)
Ti1 C6 C10 C9 62.6(3)
C7 C6 C10 Ti1 -63.0(4)
C13 C6 C10 Ti1 127.0(5)
C8 C9 C10 C6 0.2(5)
Ti1 C9 C10 C6 -66.8(3)
C8 C9 C10 Ti1 67.0(4)
C11 Ti1 C10 C6 -18.6(4)
C12 Ti1 C10 C6 97.4(3)
C9 Ti1 C10 C6 116.5(5)
C8 Ti1 C10 C6 78.2(4)
C5 Ti1 C10 C6 -120.5(3)
C1 Ti1 C10 C6 -155.3(3)
C4 Ti1 C10 C6 -105.7(3)
C2 Ti1 C10 C6 -166.9(3)
C3 Ti1 C10 C6 -133.8(3)
C7 Ti1 C10 C6 37.7(4)
C11 Ti1 C10 C9 -135.2(4)
C12 Ti1 C10 C9 -19.1(4)
C8 Ti1 C10 C9 -38.3(4)
C5 Ti1 C10 C9 122.9(4)
C1 Ti1 C10 C9 88.1(4)
C4 Ti1 C10 C9 137.7(4)
C2 Ti1 C10 C9 76.6(4)
C3 Ti1 C10 C9 109.7(4)
C7 Ti1 C10 C9 -78.8(4)
C6 Ti1 C10 C9 -116.5(5)
C10 C6 C13 C14 -47.6(7)
C7 C6 C13 C14 144.8(6)
Ti1 C6 C13 C14 46.4(5)
C10 C6 C13 C16 74.4(6)
C7 C6 C13 C16 -93.2(7)
Ti1 C6 C13 C16 168.4(3)
C10 C6 C13 C15 -167.3(6)
C7 C6 C13 C15 25.1(9)
Ti1 C6 C13 C15 -73.3(7)
C6 C13 C16 C17 69.7(5)
C14 C13 C16 C17 -169.9(4)
C15 C13 C16 C17 -50.7(8)
C6 C13 C16 C21 -109.3(6)
C14 C13 C16 C21 11.2(7)
C15 C13 C16 C21 130.3(6)
C21 C16 C17 C18 -1.6(8)
C13 C16 C17 C18 179.4(5)
C16 C17 C18 C19 1.7(8)
C17 C18 C19 C20 -1.5(8)
C17 C18 C19 C22 179.8(5)
C18 C19 C20 C21 1.4(8)
C22 C19 C20 C21 -179.9(5)
C19 C20 C21 C16 -1.5(9)
C17 C16 C21 C20 1.5(8)
C13 C16 C21 C20 -179.5(5)
